data_4318599
loop_
_publ_author_name
'Taichi Miyaji'
'Masato Kujime'
'Shiro Hikichi'
'Yoshihiko Moro-oka'
'Munetaka Akita'

_publ_section_title
;
 Synthesis and Characterization of a Series of (Hydroperoxo)-,
 (Alkylperoxo)-, and (\m-Peroxo)palladium Complexes Containing the
 Hydrotris(3,5-diisopropylpyrazolyl)borato Ligand (TpiPr2):
 (TpiPr2)(py)Pd-OO-X [X = H, t-Bu, Pd(TpiPr2)(py)] and
 (TpiPr2)(py)Pd-(\m-\k1:\k2-OO)-PdTpiPr2
;
_journal_name_full 'Inorganic Chemistry'
_journal_page_first 5286
_journal_page_last 5295
_journal_paper_doi 10.1021/ic020355e
_journal_volume 41
_journal_year 2002
_chemical_formula_sum 'C68 H119 B2 N14 O4 Pd2'
_chemical_formula_weight 1431.19
_chemical_name_common 'compound 8'
_chemical_name_systematic
;
    ?
;
_space_group_IT_number 2
_symmetry_cell_setting triclinic
_symmetry_space_group_name_Hall '-P 1'
_symmetry_space_group_name_H-M 'P -1'
_atom_sites_solution_hydrogens geom
_atom_sites_solution_primary direct
_atom_sites_solution_secondary difmap
_audit_creation_method SHELXL-97
_cell_angle_alpha 104.1680(10)
_cell_angle_beta 103.024(5)
_cell_angle_gamma 92.205(2)
_cell_formula_units_Z 2
_cell_length_a 15.0619(11)
_cell_length_b 22.884(2)
_cell_length_c 12.3043(8)
_cell_measurement_temperature 213(2)
_cell_volume 3986.5(5)
_computing_structure_refinement 'SHELXL-97 (Sheldrick, 1997)'
_computing_structure_solution 'SHELXS-97 (Sheldrick, 1990)'
_diffrn_ambient_temperature 213(2)
_diffrn_measured_fraction_theta_full 0.824
_diffrn_measured_fraction_theta_max 0.824
_diffrn_measurement_device_type 'Rigaku RAXIS-IV Imaging Plate'
_diffrn_radiation_monochromator graphite
_diffrn_radiation_source 'fine-focus sealed tube'
_diffrn_radiation_type MoK\a
_diffrn_radiation_wavelength 0.71069
_diffrn_reflns_av_R_equivalents 0.0000
_diffrn_reflns_av_sigmaI/netI 0.0797
_diffrn_reflns_limit_h_max 19
_diffrn_reflns_limit_h_min 0
_diffrn_reflns_limit_k_max 28
_diffrn_reflns_limit_k_min -28
_diffrn_reflns_limit_l_max 15
_diffrn_reflns_limit_l_min -15
_diffrn_reflns_number 15065
_diffrn_reflns_theta_full 27.48
_diffrn_reflns_theta_max 27.48
_diffrn_reflns_theta_min 0.92
_exptl_absorpt_coefficient_mu 0.501
_exptl_crystal_density_diffrn 1.192
_exptl_crystal_density_method 'not measured'
_exptl_crystal_F_000 1518
_refine_diff_density_max 0.617
_refine_diff_density_min -1.974
_refine_diff_density_rms 0.142
_refine_ls_extinction_method none
_refine_ls_goodness_of_fit_ref 1.248
_refine_ls_hydrogen_treatment mixed
_refine_ls_matrix_type full
_refine_ls_number_parameters 818
_refine_ls_number_reflns 15065
_refine_ls_number_restraints 0
_refine_ls_restrained_S_all 1.248
_refine_ls_R_factor_all 0.1255
_refine_ls_R_factor_gt 0.0814
_refine_ls_shift/su_max 1.178
_refine_ls_shift/su_mean 0.027
_refine_ls_structure_factor_coef Fsqd
_refine_ls_weighting_details 'calc w=1/[\s^2^(Fo^2^)+(0.1000P)^2^+0.0000P] where P=(Fo^2^+2Fc^2^)/3'
_refine_ls_weighting_scheme calc
_refine_ls_wR_factor_gt 0.1911
_refine_ls_wR_factor_ref 0.2082
_reflns_number_gt 9721
_reflns_number_total 15065
_reflns_threshold_expression >2sigma(I)
_cod_data_source_file ic020355e_6.cif
_cod_data_source_block shelxl
_cod_original_cell_volume 3986.6(5)
_cod_database_code 4318599

loop_
_symmetry_equiv_pos_as_xyz
'x, y, z'
'-x, -y, -z'

loop_
_atom_site_label
_atom_site_type_symbol
_atom_site_fract_x
_atom_site_fract_y
_atom_site_fract_z
_atom_site_U_iso_or_equiv
_atom_site_adp_type
_atom_site_occupancy
_atom_site_symmetry_multiplicity
_atom_site_calc_flag
_atom_site_refinement_flags
_atom_site_disorder_assembly
_atom_site_disorder_group
Pd1 Pd 0.10608(3) 0.282444(19) 0.46962(4) 0.04019(14) Uani 1 1 d . . .
Pd2 Pd 0.29123(3) 0.20248(2) 0.22358(4) 0.04095(14) Uani 1 1 d . . .
O1 O 0.2093(4) 0.2560(2) 0.4009(4) 0.0623(13) Uani 1 1 d . . .
O2 O 0.1842(3) 0.21715(18) 0.2884(3) 0.0468(10) Uani 1 1 d . . .
O3 O 0.0776(4) 0.0287(3) 0.1214(6) 0.0881(18) Uani 1 1 d . . .
O91 O 0.339(3) 0.6638(19) 1.068(3) 0.279(17) Uiso 0.50 1 d P . .
O91A O 0.242(3) 0.735(2) 1.130(5) 0.31(2) Uiso 0.50 1 d P . .
N1 N 0.3562(3) 0.2565(2) 0.3748(4) 0.0353(10) Uani 1 1 d . . .
N11 N 0.0015(4) 0.3131(2) 0.5364(4) 0.0457(12) Uani 1 1 d . . .
N12 N 0.0194(4) 0.3620(2) 0.6306(5) 0.0481(12) Uani 1 1 d . . .
N21 N 0.1358(3) 0.3686(2) 0.4677(4) 0.0421(11) Uani 1 1 d . . .
N22 N 0.1413(3) 0.4142(2) 0.5666(4) 0.0419(11) Uani 1 1 d . . .
N31 N 0.1756(4) 0.3045(2) 0.7169(5) 0.0504(13) Uani 1 1 d . . .
N32 N 0.1857(4) 0.3665(2) 0.7392(4) 0.0463(12) Uani 1 1 d . . .
N41 N 0.0752(3) 0.1958(2) 0.4805(5) 0.0460(12) Uani 1 1 d . . .
N51 N 0.4054(3) 0.1932(2) 0.1657(4) 0.0421(11) Uani 1 1 d . . .
N52 N 0.4204(3) 0.1383(2) 0.1006(4) 0.0409(11) Uani 1 1 d . . .
N61 N 0.2203(3) 0.1465(2) 0.0740(5) 0.0453(12) Uani 1 1 d . . .
N62 N 0.2566(3) 0.0952(2) 0.0230(4) 0.0421(11) Uani 1 1 d . . .
N71 N 0.2755(3) 0.0258(2) 0.1873(4) 0.0444(12) Uani 1 1 d . . .
N72 N 0.3492(3) 0.0654(2) 0.1953(5) 0.0453(12) Uani 1 1 d . . .
C1 C 0.2984(4) 0.2748(3) 0.4375(6) 0.0464(15) Uani 1 1 d . . .
C2 C 0.3347(5) 0.3192(3) 0.5522(6) 0.0530(16) Uani 1 1 d . . .
H1 H 0.3921 0.3080 0.5897 0.053 Uiso 1 1 calc R . .
H2 H 0.2918 0.3192 0.5992 0.053 Uiso 1 1 calc R . .
H3 H 0.3437 0.3589 0.5413 0.053 Uiso 1 1 calc R . .
C11 C -0.0879(4) 0.2933(3) 0.5156(7) 0.0533(16) Uani 1 1 d . . .
C12 C -0.1259(5) 0.3294(3) 0.5980(7) 0.063(2) Uani 1 1 d . . .
C13 C -0.0582(4) 0.3715(3) 0.6687(6) 0.0506(16) Uani 1 1 d . . .
C14 C -0.1323(5) 0.2408(3) 0.4131(7) 0.0610(18) Uani 1 1 d . . .
C15 C -0.2136(8) 0.2079(6) 0.4341(11) 0.134(5) Uani 1 1 d . . .
H6 H -0.2565 0.2362 0.4535 0.134 Uiso 1 1 calc R . .
H7 H -0.1930 0.1897 0.4966 0.134 Uiso 1 1 calc R . .
H8 H -0.2426 0.1771 0.3654 0.134 Uiso 1 1 calc R . .
C16 C -0.1591(8) 0.2614(4) 0.3031(8) 0.106(4) Uani 1 1 d . . .
H9 H -0.1057 0.2796 0.2890 0.106 Uiso 1 1 calc R . .
H10 H -0.2030 0.2905 0.3111 0.106 Uiso 1 1 calc R . .
H11 H -0.1855 0.2271 0.2394 0.106 Uiso 1 1 calc R . .
C17 C -0.0600(6) 0.4207(3) 0.7752(7) 0.0638(19) Uani 1 1 d . . .
C18 C -0.0056(7) 0.4052(4) 0.8856(7) 0.084(3) Uani 1 1 d . . .
H13 H -0.0328 0.3679 0.8919 0.084 Uiso 1 1 calc R . .
H14 H -0.0071 0.4371 0.9521 0.084 Uiso 1 1 calc R . .
H15 H 0.0567 0.4010 0.8811 0.084 Uiso 1 1 calc R . .
C19 C -0.1577(6) 0.4315(4) 0.7825(8) 0.078(2) Uani 1 1 d . . .
H16 H -0.1569 0.4631 0.8505 0.078 Uiso 1 1 calc R . .
H17 H -0.1890 0.3950 0.7861 0.078 Uiso 1 1 calc R . .
H18 H -0.1890 0.4434 0.7153 0.078 Uiso 1 1 calc R . .
C21 C 0.1559(4) 0.3942(3) 0.3871(5) 0.0446(14) Uani 1 1 d . . .
C22 C 0.1743(5) 0.4561(3) 0.4345(6) 0.0547(16) Uani 1 1 d . . .
C23 C 0.1642(4) 0.4678(3) 0.5465(6) 0.0463(14) Uani 1 1 d . . .
C24 C 0.1499(5) 0.3590(3) 0.2647(6) 0.0569(17) Uani 1 1 d . . .
C25 C 0.2371(6) 0.3703(4) 0.2285(8) 0.086(3) Uani 1 1 d . . .
H22 H 0.2885 0.3628 0.2839 0.086 Uiso 1 1 calc R . .
H23 H 0.2441 0.4115 0.2247 0.086 Uiso 1 1 calc R . .
H24 H 0.2342 0.3436 0.1540 0.086 Uiso 1 1 calc R . .
C26 C 0.0699(7) 0.3735(5) 0.1812(7) 0.096(3) Uani 1 1 d . . .
H25 H 0.0765 0.4158 0.1841 0.096 Uiso 1 1 calc R . .
H26 H 0.0142 0.3641 0.2016 0.096 Uiso 1 1 calc R . .
H27 H 0.0679 0.3499 0.1044 0.096 Uiso 1 1 calc R . .
C27 C 0.1733(5) 0.5284(3) 0.6316(6) 0.0554(17) Uani 1 1 d . . .
C28 C 0.2530(6) 0.5691(3) 0.6260(8) 0.078(2) Uani 1 1 d . . .
H29 H 0.3077 0.5488 0.6358 0.078 Uiso 1 1 calc R . .
H30 H 0.2611 0.6060 0.6863 0.078 Uiso 1 1 calc R . .
H31 H 0.2405 0.5784 0.5523 0.078 Uiso 1 1 calc R . .
C29 C 0.0865(5) 0.5591(3) 0.6106(8) 0.078(3) Uani 1 1 d . . .
H32 H 0.0939 0.5975 0.6666 0.078 Uiso 1 1 calc R . .
H33 H 0.0365 0.5341 0.6176 0.078 Uiso 1 1 calc R . .
H34 H 0.0739 0.5652 0.5344 0.078 Uiso 1 1 calc R . .
C31 C 0.2471(5) 0.2887(3) 0.7871(6) 0.0513(15) Uani 1 1 d . . .
C32 C 0.3039(5) 0.3410(3) 0.8571(6) 0.0626(19) Uani 1 1 d . . .
C33 C 0.2623(5) 0.3894(3) 0.8251(6) 0.0594(18) Uani 1 1 d . . .
C34 C 0.2603(5) 0.2234(3) 0.7828(7) 0.0605(18) Uani 1 1 d . . .
C35 C 0.3006(6) 0.1936(4) 0.6827(8) 0.081(2) Uani 1 1 d . . .
H37 H 0.3048 0.1516 0.6801 0.081 Uiso 1 1 calc R . .
H38 H 0.3606 0.2132 0.6933 0.081 Uiso 1 1 calc R . .
H39 H 0.2619 0.1973 0.6116 0.081 Uiso 1 1 calc R . .
C36 C 0.3162(6) 0.2167(4) 0.8970(7) 0.078(2) Uani 1 1 d . . .
H40 H 0.3206 0.1745 0.8929 0.078 Uiso 1 1 calc R . .
H41 H 0.2870 0.2342 0.9574 0.078 Uiso 1 1 calc R . .
H42 H 0.3765 0.2370 0.9132 0.078 Uiso 1 1 calc R . .
C37 C 0.2926(6) 0.4567(4) 0.8726(7) 0.074(2) Uani 1 1 d . . .
C38 C 0.3636(11) 0.4767(7) 0.8199(19) 0.104(6) Uani 0.65 1 d P . .
C38A C 0.4040(17) 0.4651(14) 0.890(3) 0.101(11) Uani 0.35 1 d P . .
C39 C 0.3253(16) 0.4726(7) 1.0115(14) 0.113(7) Uani 0.65 1 d P . .
C39A C 0.254(2) 0.4807(14) 0.964(3) 0.128(16) Uani 0.35 1 d P . .
C42 C 0.0766(5) 0.1467(3) 0.3957(6) 0.0538(16) Uani 1 1 d . . .
C43 C 0.0486(7) 0.0900(3) 0.4021(7) 0.079(3) Uani 1 1 d . . .
C44 C 0.0217(9) 0.0832(4) 0.4969(8) 0.104(4) Uani 1 1 d . . .
C45 C 0.0217(7) 0.1327(4) 0.5851(8) 0.090(3) Uani 1 1 d . . .
C46 C 0.0491(5) 0.1886(3) 0.5755(6) 0.0565(17) Uani 1 1 d . . .
C51 C 0.4757(4) 0.2342(3) 0.1737(6) 0.0455(14) Uani 1 1 d . . .
C52 C 0.5356(4) 0.2044(3) 0.1134(6) 0.0523(16) Uani 1 1 d . . .
C53 C 0.5006(4) 0.1442(3) 0.0674(6) 0.0441(14) Uani 1 1 d . . .
C54 C 0.4829(5) 0.2985(3) 0.2386(6) 0.0533(16) Uani 1 1 d . . .
C55 C 0.5573(6) 0.3102(4) 0.3513(7) 0.081(3) Uani 1 1 d . . .
H58 H 0.5448 0.2825 0.3944 0.081 Uiso 1 1 calc R . .
H59 H 0.5578 0.3510 0.3962 0.081 Uiso 1 1 calc R . .
H60 H 0.6159 0.3046 0.3339 0.081 Uiso 1 1 calc R . .
C56 C 0.5016(7) 0.3414(3) 0.1680(8) 0.082(3) Uani 1 1 d . . .
H61 H 0.5573 0.3331 0.1443 0.082 Uiso 1 1 calc R . .
H62 H 0.5074 0.3824 0.2140 0.082 Uiso 1 1 calc R . .
H63 H 0.4518 0.3357 0.1009 0.082 Uiso 1 1 calc R . .
C57 C 0.5351(5) 0.0951(3) -0.0090(7) 0.0579(18) Uani 1 1 d . . .
C58 C 0.6399(5) 0.1044(3) 0.0130(8) 0.077(2) Uani 1 1 d . . .
H65 H 0.6671 0.1092 0.0935 0.077 Uiso 1 1 calc R . .
H66 H 0.6569 0.1400 -0.0086 0.077 Uiso 1 1 calc R . .
H67 H 0.6612 0.0698 -0.0320 0.077 Uiso 1 1 calc R . .
C59 C 0.4909(7) 0.0895(4) -0.1351(8) 0.091(3) Uani 1 1 d . . .
H68 H 0.5094 0.1252 -0.1556 0.091 Uiso 1 1 calc R . .
H69 H 0.4255 0.0852 -0.1473 0.091 Uiso 1 1 calc R . .
H70 H 0.5099 0.0546 -0.1823 0.091 Uiso 1 1 calc R . .
C61 C 0.1367(4) 0.1476(3) 0.0049(6) 0.0502(15) Uani 1 1 d . . .
C62 C 0.1202(4) 0.0962(3) -0.0889(6) 0.0514(16) Uani 1 1 d . . .
C63 C 0.1960(4) 0.0647(3) -0.0754(5) 0.0466(14) Uani 1 1 d . . .
C64 C 0.0777(5) 0.1975(3) 0.0311(6) 0.0573(17) Uani 1 1 d . . .
C65 C -0.0056(6) 0.1750(4) 0.0671(8) 0.081(2) Uani 1 1 d . . .
C66 C 0.0468(6) 0.2243(4) -0.0726(8) 0.081(3) Uani 1 1 d . . .
C67 C 0.2111(4) 0.0054(3) -0.1515(6) 0.0525(16) Uani 1 1 d . . .
C68 C 0.1518(5) -0.0458(3) -0.1372(7) 0.067(2) Uani 1 1 d . . .
H80 H 0.0889 -0.0375 -0.1532 0.067 Uiso 1 1 calc R . .
H81 H 0.1704 -0.0494 -0.0593 0.067 Uiso 1 1 calc R . .
H82 H 0.1586 -0.0830 -0.1898 0.067 Uiso 1 1 calc R . .
C69 C 0.1922(7) 0.0090(4) -0.2767(7) 0.084(3) Uani 1 1 d . . .
H83 H 0.2315 0.0415 -0.2823 0.084 Uiso 1 1 calc R . .
H84 H 0.1294 0.0161 -0.3021 0.084 Uiso 1 1 calc R . .
H85 H 0.2037 -0.0285 -0.3245 0.084 Uiso 1 1 calc R . .
C71 C 0.2910(5) 0.0089(3) 0.2866(6) 0.0564(17) Uani 1 1 d . . .
C72 C 0.3749(6) 0.0366(4) 0.3584(7) 0.068(2) Uani 1 1 d . . .
C73 C 0.4115(5) 0.0721(3) 0.2985(6) 0.0555(16) Uani 1 1 d . . .
C74 C 0.2236(5) -0.0363(4) 0.3040(7) 0.070(2) Uani 1 1 d . . .
C75 C 0.2285(8) -0.0312(6) 0.4289(9) 0.125(5) Uani 1 1 d . . .
H88 H 0.2832 -0.0470 0.4623 0.125 Uiso 1 1 calc R . .
H89 H 0.1760 -0.0538 0.4357 0.125 Uiso 1 1 calc R . .
H90 H 0.2296 0.0106 0.4689 0.125 Uiso 1 1 calc R . .
C76 C 0.2344(10) -0.0995(5) 0.2443(13) 0.159(6) Uani 1 1 d . . .
H91 H 0.1887 -0.1266 0.2547 0.159 Uiso 1 1 calc R . .
H92 H 0.2942 -0.1096 0.2763 0.159 Uiso 1 1 calc R . .
H93 H 0.2271 -0.1030 0.1634 0.159 Uiso 1 1 calc R . .
C77 C 0.5022(5) 0.1101(4) 0.3378(7) 0.0640(19) Uani 1 1 d . . .
C78 C 0.5224(8) 0.1424(5) 0.4654(8) 0.110(4) Uani 1 1 d . . .
H95 H 0.5240 0.1131 0.5096 0.110 Uiso 1 1 calc R . .
H96 H 0.4754 0.1684 0.4794 0.110 Uiso 1 1 calc R . .
H97 H 0.5806 0.1662 0.4880 0.110 Uiso 1 1 calc R . .
C79 C 0.5780(6) 0.0719(5) 0.3101(10) 0.100(3) Uani 1 1 d . . .
H98 H 0.5822 0.0407 0.3505 0.100 Uiso 1 1 calc R . .
H99 H 0.6351 0.0970 0.3339 0.100 Uiso 1 1 calc R . .
H100 H 0.5648 0.0536 0.2285 0.100 Uiso 1 1 calc R . .
C81 C 0.479(2) 0.4768(12) 0.510(3) 0.266(12) Uiso 1 1 d . . .
C82 C 0.5685(19) 0.4805(13) 0.613(2) 0.253(11) Uiso 1 1 d . . .
C83 C 0.569(2) 0.4429(15) 0.672(3) 0.293(14) Uiso 1 1 d . . .
C91 C 0.219(2) 0.6689(15) 0.968(3) 0.299(14) Uiso 1 1 d . . .
C92 C 0.299(4) 0.715(2) 1.069(4) 0.39(2) Uiso 1 1 d . . .
C93 C 0.410(4) 0.702(3) 1.130(5) 0.219(19) Uiso 0.50 1 d P . .
C93A C 0.317(4) 0.742(2) 1.256(4) 0.206(17) Uiso 0.50 1 d P . .
C94 C 0.395(4) 0.732(2) 1.232(5) 0.43(3) Uiso 1 1 d . . .
B1 B 0.1135(5) 0.3998(3) 0.6733(7) 0.0483(17) Uani 1 1 d . . .
B2 B 0.3520(5) 0.0820(3) 0.0802(6) 0.0420(15) Uani 1 1 d . . .
H01 H 0.1392 0.0480 0.1440 0.054 Uiso 1 1 d . . .
H02 H 0.0145 0.0463 0.2208 0.054 Uiso 1 1 d . . .
H4 H -0.1872 0.3259 0.6061 0.076 Uiso 1 1 d . . .
H5 H -0.0880 0.2125 0.4020 0.080 Uiso 1 1 d . . .
H12 H -0.0304 0.4582 0.7696 0.081 Uiso 1 1 d . . .
H19 H 0.1078 0.4375 0.7279 0.058 Uiso 1 1 d . . .
H20 H 0.1888 0.4860 0.3971 0.065 Uiso 1 1 d . . .
H21 H 0.1420 0.3162 0.2600 0.070 Uiso 1 1 d . . .
H28 H 0.1842 0.5219 0.7084 0.070 Uiso 1 1 d . . .
H35 H 0.3612 0.3418 0.9131 0.073 Uiso 1 1 d . . .
H36 H 0.2010 0.2027 0.7683 0.076 Uiso 1 1 d . . .
H50 H 0.0958 0.1516 0.3289 0.067 Uiso 1 1 d . . .
H51 H 0.0469 0.0553 0.3393 0.090 Uiso 1 1 d . . .
H52 H 0.0082 0.0428 0.5022 0.127 Uiso 1 1 d . . .
H53 H 0.0024 0.1288 0.6550 0.112 Uiso 1 1 d . . .
H54 H 0.0494 0.2242 0.6365 0.070 Uiso 1 1 d . . .
H55 H 0.3698 0.0481 0.0294 0.051 Uiso 1 1 d . . .
H56 H 0.5931 0.2224 0.1079 0.063 Uiso 1 1 d . . .
H57 H 0.4250 0.3063 0.2599 0.065 Uiso 1 1 d . . .
H64 H 0.5185 0.0576 0.0069 0.068 Uiso 1 1 d . . .
H71 H 0.0670 0.0856 -0.1537 0.063 Uiso 1 1 d . . .
H72 H 0.1130 0.2290 0.0967 0.075 Uiso 1 1 d . . .
H73 H -0.0428 0.2063 0.0883 0.100 Uiso 1 1 d . . .
H74 H -0.0418 0.1428 0.0071 0.100 Uiso 1 1 d . . .
H75 H 0.0139 0.1586 0.1348 0.100 Uiso 1 1 d . . .
H76 H 0.1000 0.2401 -0.0947 0.100 Uiso 1 1 d . . .
H77 H 0.0140 0.1934 -0.1407 0.100 Uiso 1 1 d . . .
H78 H 0.0094 0.2563 -0.0598 0.100 Uiso 1 1 d . . .
H79 H 0.2735 -0.0023 -0.1273 0.064 Uiso 1 1 d . . .
H86 H 0.4007 0.0326 0.4375 0.082 Uiso 1 1 d . . .
H87 H 0.1633 -0.0278 0.2689 0.088 Uiso 1 1 d . . .
H94 H 0.4990 0.1414 0.2929 0.076 Uiso 1 1 d . . .

loop_
_atom_site_aniso_label
_atom_site_aniso_U_11
_atom_site_aniso_U_22
_atom_site_aniso_U_33
_atom_site_aniso_U_23
_atom_site_aniso_U_13
_atom_site_aniso_U_12
Pd1 0.0423(3) 0.0315(2) 0.0487(3) 0.01082(19) 0.0145(2) 0.00430(18)
Pd2 0.0382(2) 0.0364(2) 0.0474(3) 0.00772(19) 0.0118(2) 0.00503(18)
O1 0.075(3) 0.053(3) 0.057(3) 0.012(2) 0.017(3) 0.002(2)
O2 0.051(2) 0.041(2) 0.040(2) 0.0000(18) 0.007(2) 0.0038(18)
O3 0.052(3) 0.119(5) 0.102(5) 0.043(4) 0.022(3) 0.006(3)
N1 0.027(2) 0.039(2) 0.042(2) 0.008(2) 0.016(2) 0.0037(18)
N11 0.055(3) 0.034(3) 0.051(3) 0.012(2) 0.018(3) 0.001(2)
N12 0.051(3) 0.038(3) 0.057(3) 0.012(2) 0.017(3) 0.009(2)
N21 0.045(3) 0.040(3) 0.045(3) 0.010(2) 0.018(2) 0.008(2)
N22 0.046(3) 0.034(2) 0.046(3) 0.009(2) 0.014(2) 0.003(2)
N31 0.054(3) 0.042(3) 0.059(3) 0.016(2) 0.017(3) 0.008(2)
N32 0.051(3) 0.040(3) 0.047(3) 0.011(2) 0.011(3) 0.006(2)
N41 0.044(3) 0.038(3) 0.055(3) 0.012(2) 0.010(3) 0.002(2)
N51 0.049(3) 0.034(3) 0.041(3) 0.007(2) 0.010(2) 0.004(2)
N52 0.038(2) 0.034(2) 0.051(3) 0.010(2) 0.011(2) 0.0069(19)
N61 0.043(3) 0.038(3) 0.058(3) 0.016(2) 0.014(3) 0.010(2)
N62 0.044(3) 0.034(2) 0.046(3) 0.006(2) 0.010(2) 0.003(2)
N71 0.042(3) 0.043(3) 0.047(3) 0.009(2) 0.012(2) -0.002(2)
N72 0.043(3) 0.039(3) 0.053(3) 0.015(2) 0.009(3) 0.001(2)
C1 0.037(3) 0.041(3) 0.055(4) 0.015(3) -0.003(3) -0.003(2)
C2 0.051(4) 0.052(4) 0.053(4) 0.006(3) 0.018(3) 0.000(3)
C11 0.039(3) 0.042(3) 0.085(5) 0.021(3) 0.023(4) 0.007(3)
C12 0.050(4) 0.061(4) 0.097(6) 0.029(4) 0.041(4) 0.014(3)
C13 0.048(3) 0.046(4) 0.071(4) 0.025(3) 0.030(4) 0.010(3)
C14 0.046(4) 0.051(4) 0.083(5) 0.012(4) 0.014(4) 0.003(3)
C15 0.122(9) 0.128(10) 0.130(10) -0.004(8) 0.039(8) -0.066(8)
C16 0.146(10) 0.070(6) 0.082(7) 0.004(5) 0.011(7) -0.012(6)
C17 0.076(5) 0.058(4) 0.072(5) 0.020(4) 0.041(4) 0.023(4)
C18 0.108(7) 0.085(6) 0.067(5) 0.015(5) 0.039(5) 0.023(5)
C19 0.095(6) 0.063(5) 0.100(6) 0.029(4) 0.062(6) 0.038(4)
C21 0.052(3) 0.037(3) 0.052(3) 0.018(3) 0.019(3) 0.003(3)
C22 0.066(4) 0.042(3) 0.060(4) 0.021(3) 0.014(4) 0.007(3)
C23 0.047(3) 0.034(3) 0.058(4) 0.009(3) 0.015(3) 0.000(2)
C24 0.074(5) 0.048(4) 0.051(4) 0.012(3) 0.019(4) 0.013(3)
C25 0.099(7) 0.092(7) 0.078(6) 0.017(5) 0.052(6) 0.006(5)
C26 0.125(8) 0.095(7) 0.058(5) 0.007(5) 0.009(6) 0.039(6)
C27 0.068(4) 0.031(3) 0.064(4) 0.009(3) 0.013(4) 0.002(3)
C28 0.072(5) 0.050(4) 0.103(7) 0.005(4) 0.021(5) -0.010(4)
C29 0.070(5) 0.039(4) 0.112(7) -0.010(4) 0.025(5) 0.006(3)
C31 0.054(4) 0.049(4) 0.054(4) 0.019(3) 0.013(3) 0.005(3)
C32 0.064(4) 0.058(4) 0.058(4) 0.018(3) -0.006(4) 0.007(3)
C33 0.068(4) 0.054(4) 0.056(4) 0.018(3) 0.009(4) 0.004(3)
C34 0.065(4) 0.053(4) 0.067(5) 0.027(3) 0.010(4) 0.007(3)
C35 0.097(6) 0.061(5) 0.090(6) 0.027(4) 0.024(5) 0.026(5)
C36 0.083(6) 0.070(5) 0.087(6) 0.041(5) 0.009(5) 0.012(4)
C37 0.079(5) 0.052(4) 0.072(5) 0.004(4) -0.006(5) -0.002(4)
C38 0.069(10) 0.072(10) 0.171(19) 0.041(11) 0.020(11) -0.002(8)
C38A 0.044(13) 0.076(18) 0.15(3) -0.001(18) -0.019(16) -0.001(12)
C39 0.160(18) 0.060(9) 0.079(10) -0.008(7) -0.018(12) -0.023(11)
C39A 0.083(19) 0.09(2) 0.15(3) -0.09(2) 0.04(2) -0.041(17)
C42 0.060(4) 0.034(3) 0.060(4) 0.006(3) 0.008(3) 0.000(3)
C43 0.115(7) 0.037(4) 0.070(5) 0.011(4) -0.001(5) -0.014(4)
C44 0.183(11) 0.040(4) 0.078(6) 0.026(4) 0.003(7) -0.031(5)
C45 0.130(8) 0.066(5) 0.068(5) 0.027(4) 0.005(5) -0.031(5)
C46 0.069(4) 0.042(3) 0.065(4) 0.023(3) 0.021(4) -0.004(3)
C51 0.038(3) 0.037(3) 0.064(4) 0.013(3) 0.017(3) 0.007(2)
C52 0.046(3) 0.035(3) 0.075(4) 0.008(3) 0.019(3) 0.002(3)
C53 0.040(3) 0.040(3) 0.059(4) 0.018(3) 0.021(3) 0.010(2)
C54 0.051(4) 0.036(3) 0.069(4) 0.004(3) 0.019(4) -0.001(3)
C55 0.077(5) 0.062(5) 0.085(6) -0.007(4) 0.011(5) 0.002(4)
C56 0.109(7) 0.045(4) 0.093(6) 0.011(4) 0.036(6) 0.004(4)
C57 0.055(4) 0.045(4) 0.079(5) 0.009(3) 0.035(4) 0.007(3)
C58 0.069(5) 0.051(4) 0.124(7) 0.017(4) 0.057(5) 0.020(4)
C59 0.109(7) 0.069(6) 0.090(7) 0.001(5) 0.036(6) 0.016(5)
C61 0.042(3) 0.051(4) 0.054(4) 0.010(3) 0.008(3) 0.010(3)
C62 0.036(3) 0.061(4) 0.046(3) 0.003(3) 0.000(3) 0.011(3)
C63 0.046(3) 0.043(3) 0.046(3) 0.005(3) 0.008(3) 0.004(3)
C64 0.053(4) 0.054(4) 0.060(4) 0.012(3) 0.006(4) 0.020(3)
C65 0.060(5) 0.092(6) 0.101(7) 0.029(5) 0.032(5) 0.027(4)
C66 0.093(6) 0.085(6) 0.073(5) 0.035(5) 0.017(5) 0.041(5)
C67 0.044(3) 0.053(4) 0.053(4) 0.001(3) 0.009(3) 0.007(3)
C68 0.060(4) 0.055(4) 0.077(5) 0.004(4) 0.012(4) 0.008(3)
C69 0.115(7) 0.061(5) 0.065(5) 0.003(4) 0.015(5) 0.009(5)
C71 0.059(4) 0.053(4) 0.066(4) 0.027(3) 0.018(4) 0.004(3)
C72 0.074(5) 0.073(5) 0.055(4) 0.033(4) -0.003(4) -0.003(4)
C73 0.050(4) 0.054(4) 0.058(4) 0.019(3) 0.002(3) -0.001(3)
C74 0.062(5) 0.085(6) 0.075(5) 0.038(5) 0.019(4) 0.002(4)
C75 0.134(10) 0.165(12) 0.094(8) 0.065(8) 0.035(7) -0.035(9)
C76 0.208(14) 0.081(8) 0.208(15) 0.009(9) 0.131(13) -0.041(9)
C77 0.059(4) 0.065(5) 0.060(4) 0.020(4) -0.004(4) -0.003(3)
C78 0.116(8) 0.096(8) 0.084(7) 0.012(6) -0.023(6) -0.026(6)
C79 0.055(5) 0.093(7) 0.148(10) 0.034(7) 0.016(6) -0.003(5)
B1 0.056(4) 0.036(4) 0.056(4) 0.008(3) 0.023(4) 0.008(3)
B2 0.040(3) 0.036(3) 0.049(4) 0.009(3) 0.013(3) 0.007(3)

loop_
_atom_type_symbol
_atom_type_description
_atom_type_scat_dispersion_real
_atom_type_scat_dispersion_imag
_atom_type_scat_source
C C 0.0033 0.0016 'International Tables Vol C Tables 4.2.6.8 and 6.1.1.4'
H H 0.0000 0.0000 'International Tables Vol C Tables 4.2.6.8 and 6.1.1.4'
O O 0.0106 0.0060 'International Tables Vol C Tables 4.2.6.8 and 6.1.1.4'
N N 0.0061 0.0033 'International Tables Vol C Tables 4.2.6.8 and 6.1.1.4'
B B 0.0013 0.0007 'International Tables Vol C Tables 4.2.6.8 and 6.1.1.4'
Pd Pd -0.9988 1.0072 'International Tables Vol C Tables 4.2.6.8 and 6.1.1.4'

loop_
_geom_angle_atom_site_label_1
_geom_angle_atom_site_label_2
_geom_angle_atom_site_label_3
_geom_angle
_geom_angle_site_symmetry_1
_geom_angle_site_symmetry_3
_geom_angle_publ_flag
O1 Pd1 N11 177.04(19) . . ?
O1 Pd1 N21 91.2(2) . . ?
N11 Pd1 N21 85.97(19) . . ?
O1 Pd1 N41 90.8(2) . . ?
N11 Pd1 N41 92.1(2) . . ?
N21 Pd1 N41 177.0(2) . . ?
O2 Pd2 N1 82.69(17) . . ?
O2 Pd2 N51 175.73(18) . . ?
N1 Pd2 N51 93.35(18) . . ?
O2 Pd2 N61 94.65(18) . . ?
N1 Pd2 N61 177.04(19) . . ?
N51 Pd2 N61 89.3(2) . . ?
C1 O1 O2 113.9(5) . . ?
C1 O1 Pd1 130.3(4) . . ?
O2 O1 Pd1 115.3(4) . . ?
O1 O2 Pd2 111.1(3) . . ?
C93 O91 C92 82(4) . . ?
C93 O91 C91 136(4) . . ?
C92 O91 C91 56(3) . . ?
C92 O91A C93A 94(4) . . ?
C1 N1 Pd2 110.4(4) . . ?
C11 N11 N12 106.9(5) . . ?
C11 N11 Pd1 134.3(4) . . ?
N12 N11 Pd1 118.6(4) . . ?
C13 N12 N11 109.1(5) . . ?
C13 N12 B1 129.5(5) . . ?
N11 N12 B1 121.3(5) . . ?
C21 N21 N22 107.9(5) . . ?
C21 N21 Pd1 133.3(4) . . ?
N22 N21 Pd1 118.8(4) . . ?
C23 N22 N21 108.6(5) . . ?
C23 N22 B1 130.8(5) . . ?
N21 N22 B1 120.3(5) . . ?
C31 N31 N32 107.0(5) . . ?
C33 N32 N31 109.8(5) . . ?
C33 N32 B1 129.8(5) . . ?
N31 N32 B1 120.4(5) . . ?
C42 N41 C46 118.9(5) . . ?
C42 N41 Pd1 122.5(4) . . ?
C46 N41 Pd1 118.6(4) . . ?
C51 N51 N52 108.0(5) . . ?
C51 N51 Pd2 131.3(4) . . ?
N52 N51 Pd2 120.6(4) . . ?
N51 N52 C53 109.5(5) . . ?
N51 N52 B2 119.4(5) . . ?
C53 N52 B2 131.0(5) . . ?
C61 N61 N62 107.2(5) . . ?
C61 N61 Pd2 132.4(4) . . ?
N62 N61 Pd2 120.4(4) . . ?
C63 N62 N61 109.3(5) . . ?
C63 N62 B2 131.1(5) . . ?
N61 N62 B2 119.6(5) . . ?
C71 N71 N72 106.9(5) . . ?
C73 N72 N71 109.9(5) . . ?
C73 N72 B2 134.2(5) . . ?
N71 N72 B2 114.5(5) . . ?
N1 C1 O1 121.9(6) . . ?
N1 C1 C2 117.8(5) . . ?
O1 C1 C2 120.3(6) . . ?
N11 C11 C12 108.9(6) . . ?
N11 C11 C14 121.2(6) . . ?
C12 C11 C14 130.0(6) . . ?
C13 C12 C11 107.0(6) . . ?
C12 C13 N12 108.1(6) . . ?
C12 C13 C17 129.8(6) . . ?
N12 C13 C17 122.1(6) . . ?
C15 C14 C11 111.9(7) . . ?
C15 C14 C16 111.1(8) . . ?
C11 C14 C16 111.3(6) . . ?
C13 C17 C19 111.2(7) . . ?
C13 C17 C18 110.8(6) . . ?
C19 C17 C18 111.0(7) . . ?
N21 C21 C22 108.5(6) . . ?
N21 C21 C24 123.1(5) . . ?
C22 C21 C24 128.2(6) . . ?
C23 C22 C21 107.1(6) . . ?
N22 C23 C22 107.9(5) . . ?
N22 C23 C27 124.8(6) . . ?
C22 C23 C27 127.2(6) . . ?
C26 C24 C21 111.8(6) . . ?
C26 C24 C25 109.6(7) . . ?
C21 C24 C25 111.4(6) . . ?
C23 C27 C29 111.2(6) . . ?
C23 C27 C28 111.2(6) . . ?
C29 C27 C28 109.4(6) . . ?
N31 C31 C32 110.0(6) . . ?
N31 C31 C34 121.6(6) . . ?
C32 C31 C34 128.4(6) . . ?
C33 C32 C31 105.4(6) . . ?
N32 C33 C32 107.8(6) . . ?
N32 C33 C37 123.4(6) . . ?
C32 C33 C37 128.8(7) . . ?
C31 C34 C36 111.4(6) . . ?
C31 C34 C35 111.8(6) . . ?
C36 C34 C35 111.9(7) . . ?
C39A C37 C38 137.4(15) . . ?
C39A C37 C33 109.8(15) . . ?
C38 C37 C33 112.1(9) . . ?
C39A C37 C39 44.4(17) . . ?
C38 C37 C39 112.4(12) . . ?
C33 C37 C39 109.3(8) . . ?
C39A C37 C38A 120.4(19) . . ?
C38 C37 C38A 38.3(14) . . ?
C33 C37 C38A 107.1(12) . . ?
C39 C37 C38A 79.9(16) . . ?
C38A C38 C37 79(2) . . ?
C38 C38A C37 62.4(16) . . ?
C39A C39 C37 57.4(18) . . ?
C39 C39A C37 78(2) . . ?
N41 C42 C43 120.8(7) . . ?
C44 C43 C42 120.0(7) . . ?
C45 C44 C43 119.9(7) . . ?
C44 C45 C46 118.7(8) . . ?
N41 C46 C45 121.7(7) . . ?
N51 C51 C52 107.9(5) . . ?
N51 C51 C54 123.2(6) . . ?
C52 C51 C54 128.9(6) . . ?
C53 C52 C51 108.2(5) . . ?
N52 C53 C52 106.4(5) . . ?
N52 C53 C57 124.1(5) . . ?
C52 C53 C57 129.3(5) . . ?
C51 C54 C56 112.2(6) . . ?
C51 C54 C55 110.0(6) . . ?
C56 C54 C55 110.6(6) . . ?
C53 C57 C59 111.4(6) . . ?
C53 C57 C58 111.1(6) . . ?
C59 C57 C58 110.2(7) . . ?
N61 C61 C62 108.2(5) . . ?
N61 C61 C64 122.5(6) . . ?
C62 C61 C64 129.2(6) . . ?
C63 C62 C61 107.2(5) . . ?
N62 C63 C62 108.0(5) . . ?
N62 C63 C67 124.0(5) . . ?
C62 C63 C67 127.9(6) . . ?
C61 C64 C65 110.6(6) . . ?
C61 C64 C66 111.2(6) . . ?
C65 C64 C66 110.4(7) . . ?
C63 C67 C68 110.0(6) . . ?
C63 C67 C69 109.8(6) . . ?
C68 C67 C69 112.0(6) . . ?
N71 C71 C72 110.0(6) . . ?
N71 C71 C74 120.2(6) . . ?
C72 C71 C74 129.8(7) . . ?
C71 C72 C73 106.3(6) . . ?
N72 C73 C72 106.9(6) . . ?
N72 C73 C77 125.9(6) . . ?
C72 C73 C77 127.2(6) . . ?
C76 C74 C75 110.0(9) . . ?
C76 C74 C71 111.9(8) . . ?
C75 C74 C71 112.8(8) . . ?
C73 C77 C79 110.5(7) . . ?
C73 C77 C78 111.3(7) . . ?
C79 C77 C78 111.4(8) . . ?
C81 C81 C82 86(3) 2_666 . ?
C81 C81 C82 53(2) 2_666 2_666 ?
C82 C81 C82 139.3(17) . 2_666 ?
C83 C82 C81 118(3) . . ?
C83 C82 C81 158(3) . 2_666 ?
C81 C82 C81 40.7(17) . 2_666 ?
C92 C91 O91 42(2) . . ?
O91A C92 C91 93(5) . . ?
O91A C92 O91 126(5) . . ?
C91 C92 O91 82(4) . . ?
O91A C92 C93 123(5) . . ?
C91 C92 C93 129(5) . . ?
O91 C92 C93 49(3) . . ?
O91 C93 C94 110(5) . . ?
O91 C93 C92 50(3) . . ?
C94 C93 C92 86(4) . . ?
C94 C93A O91A 106(4) . . ?
C93 C94 C93A 127(6) . . ?
N12 B1 N32 110.9(5) . . ?
N12 B1 N22 108.4(5) . . ?
N32 B1 N22 112.5(5) . . ?
N62 B2 N52 108.7(5) . . ?
N62 B2 N72 109.3(5) . . ?
N52 B2 N72 112.0(5) . . ?

loop_
_geom_bond_atom_site_label_1
_geom_bond_atom_site_label_2
_geom_bond_distance
_geom_bond_site_symmetry_2
_geom_bond_publ_flag
Pd1 O1 1.978(5) . ?
Pd1 N11 2.009(5) . ?
Pd1 N21 2.013(5) . ?
Pd1 N41 2.061(5) . ?
Pd2 O2 1.959(4) . ?
Pd2 N1 1.977(5) . ?
Pd2 N51 2.004(5) . ?
Pd2 N61 2.006(5) . ?
O1 C1 1.333(7) . ?
O1 O2 1.409(6) . ?
O91 C93 1.32(6) . ?
O91 C92 1.34(6) . ?
O91 C91 1.97(5) . ?
O91A C92 1.28(6) . ?
O91A C93A 1.66(5) . ?
N1 C1 1.305(8) . ?
N11 C11 1.351(8) . ?
N11 N12 1.368(7) . ?
N12 C13 1.360(8) . ?
N12 B1 1.543(9) . ?
N21 C21 1.350(7) . ?
N21 N22 1.379(6) . ?
N22 C23 1.355(7) . ?
N22 B1 1.568(9) . ?
N31 C31 1.340(8) . ?
N31 N32 1.374(7) . ?
N32 C33 1.362(9) . ?
N32 B1 1.546(9) . ?
N41 C42 1.338(8) . ?
N41 C46 1.359(8) . ?
N51 C51 1.358(7) . ?
N51 N52 1.372(6) . ?
N52 C53 1.371(7) . ?
N52 B2 1.551(8) . ?
N61 C61 1.356(8) . ?
N61 N62 1.383(6) . ?
N62 C63 1.351(7) . ?
N62 B2 1.528(8) . ?
N71 C71 1.346(8) . ?
N71 N72 1.375(6) . ?
N72 C73 1.369(8) . ?
N72 B2 1.563(9) . ?
C1 C2 1.493(9) . ?
C11 C12 1.388(10) . ?
C11 C14 1.515(10) . ?
C12 C13 1.356(10) . ?
C13 C17 1.510(10) . ?
C14 C15 1.515(11) . ?
C14 C16 1.517(12) . ?
C17 C19 1.520(10) . ?
C17 C18 1.548(11) . ?
C21 C22 1.385(8) . ?
C21 C24 1.505(9) . ?
C22 C23 1.383(9) . ?
C23 C27 1.500(8) . ?
C24 C26 1.503(11) . ?
C24 C25 1.511(11) . ?
C27 C29 1.508(10) . ?
C27 C28 1.516(10) . ?
C31 C32 1.410(9) . ?
C31 C34 1.505(9) . ?
C32 C33 1.390(10) . ?
C33 C37 1.520(10) . ?
C34 C36 1.514(10) . ?
C34 C35 1.519(11) . ?
C37 C39A 1.39(3) . ?
C37 C38 1.480(19) . ?
C37 C39 1.612(18) . ?
C37 C38A 1.64(3) . ?
C38 C38A 1.03(3) . ?
C39 C39A 1.15(4) . ?
C42 C43 1.376(9) . ?
C43 C44 1.359(12) . ?
C44 C45 1.364(13) . ?
C45 C46 1.371(10) . ?
C51 C52 1.389(9) . ?
C51 C54 1.479(8) . ?
C52 C53 1.388(8) . ?
C53 C57 1.471(8) . ?
C54 C56 1.517(10) . ?
C54 C55 1.531(10) . ?
C57 C59 1.516(11) . ?
C57 C58 1.538(10) . ?
C61 C62 1.401(9) . ?
C61 C64 1.492(9) . ?
C62 C63 1.373(8) . ?
C63 C67 1.506(8) . ?
C64 C65 1.531(11) . ?
C64 C66 1.536(10) . ?
C67 C68 1.513(10) . ?
C67 C69 1.525(10) . ?
C71 C72 1.393(10) . ?
C71 C74 1.506(10) . ?
C72 C73 1.396(10) . ?
C73 C77 1.505(9) . ?
C74 C76 1.486(14) . ?
C74 C75 1.497(12) . ?
C77 C79 1.513(11) . ?
C77 C78 1.518(12) . ?
C81 C81 1.31(5) 2_666 ?
C81 C82 1.61(4) . ?
C81 C82 2.01(4) 2_666 ?
C82 C83 1.25(3) . ?
C82 C81 2.01(4) 2_666 ?
C91 C92 1.64(5) . ?
C92 C93 1.74(7) . ?
C93 C94 1.35(6) . ?
C93A C94 1.29(6) . ?
